data_7059649
loop_
_publ_author_name
'Fernandes, Tiago A.'
'Andr\'e, V\^ania'
'Arol, Aliaksandr S.'
'Fran\,ca, \^Angela'
'Mikhalyonok, Sergei'
'Cerca, Nuno'
'Kirillov, Alexander M.'

_publ_section_title
;
 New silver (thio)semicarbazide derivatives: synthesis, structural
 features, and antimicrobial activity
;
_journal_issue 26
_journal_name_full 'New Journal of Chemistry'
_journal_page_first 10924
_journal_page_last 10932
_journal_paper_doi 10.1039/D0NJ02013C
_journal_volume 44
_journal_year 2020
_chemical_formula_sum 'C14 H12 N4 O2 S'
_chemical_formula_weight 300.34
_space_group_crystal_system monoclinic
_space_group_IT_number 14
_space_group_name_Hall '-P 2yn'
_space_group_name_H-M_alt 'P 1 21/n 1'
_atom_sites_solution_hydrogens mixed
_audit_creation_method SHELXL-2014/7
_audit_update_record
;
2020-04-22 deposited with the CCDC.	2020-05-27 downloaded from the CCDC.
;
_cell_angle_alpha 90
_cell_angle_beta 107.932(8)
_cell_angle_gamma 90
_cell_formula_units_Z 4
_cell_length_a 9.187(3)
_cell_length_b 34.222(10)
_cell_length_c 4.7335(14)
_cell_measurement_reflns_used 9969
_cell_measurement_temperature 293(2)
_cell_measurement_theta_max 26.510
_cell_measurement_theta_min 2.936
_cell_volume 1415.9(8)
_computing_cell_refinement 'BRUKER SMART (Bruker, 2014)'
_computing_data_collection 'BRUKER SMART (Bruker, 2014)'
_computing_data_reduction 'BRUKER SAINT (Bruker, 2014)'
_computing_molecular_graphics 'Mercury 4.1.0'
_computing_structure_refinement 'SHELXL-97 (Sheldrick, 2008)'
_computing_structure_solution 'SHELXT 2014/4 (Sheldrick, 2014)'
_diffrn_ambient_temperature 293(2)
_diffrn_measured_fraction_theta_full 0.996
_diffrn_measured_fraction_theta_max 0.980
_diffrn_measurement_device_type 'CCD area detector'
_diffrn_measurement_method 'phi and omega scans'
_diffrn_radiation_monochromator graphite
_diffrn_radiation_source 'fine-focus sealed tube'
_diffrn_radiation_type MoK\a
_diffrn_radiation_wavelength 0.71069
_diffrn_reflns_av_R_equivalents 0.0677
_diffrn_reflns_av_unetI/netI 0.0728
_diffrn_reflns_Laue_measured_fraction_full 0.996
_diffrn_reflns_Laue_measured_fraction_max 0.980
_diffrn_reflns_limit_h_max 9
_diffrn_reflns_limit_h_min -11
_diffrn_reflns_limit_k_max 42
_diffrn_reflns_limit_k_min -35
_diffrn_reflns_limit_l_max 5
_diffrn_reflns_limit_l_min -5
_diffrn_reflns_number 9969
_diffrn_reflns_point_group_measured_fraction_full 0.996
_diffrn_reflns_point_group_measured_fraction_max 0.980
_diffrn_reflns_theta_full 25.242
_diffrn_reflns_theta_max 26.510
_diffrn_reflns_theta_min 2.936
_exptl_absorpt_coefficient_mu 0.238
_exptl_absorpt_correction_T_max 0.991
_exptl_absorpt_correction_T_min 0.958
_exptl_absorpt_correction_type multi-scan
_exptl_absorpt_process_details 'SADABS (Bruker,2014)'
_exptl_crystal_density_diffrn 1.409
_exptl_crystal_density_meas ?
_exptl_crystal_description block
_exptl_crystal_F_000 624
_exptl_crystal_size_max 0.180
_exptl_crystal_size_mid 0.080
_exptl_crystal_size_min 0.040
_refine_diff_density_max 0.165
_refine_diff_density_min -0.288
_refine_diff_density_rms 0.044
_refine_ls_extinction_method none
_refine_ls_goodness_of_fit_ref 1.012
_refine_ls_hydrogen_treatment mixed
_refine_ls_matrix_type full
_refine_ls_number_parameters 235
_refine_ls_number_reflns 2864
_refine_ls_number_restraints 1
_refine_ls_restrained_S_all 1.017
_refine_ls_R_factor_all 0.1330
_refine_ls_R_factor_gt 0.0572
_refine_ls_shift/su_max 0.007
_refine_ls_shift/su_mean 0.001
_refine_ls_structure_factor_coef Fsqd
_refine_ls_weighting_details 'w=1/[\s^2^(Fo^2^)+(0.0622P)^2^+0.3088P] where P=(Fo^2^+2Fc^2^)/3'
_refine_ls_weighting_scheme calc
_refine_ls_wR_factor_gt 0.1255
_refine_ls_wR_factor_ref 0.1592
_reflns_Friedel_coverage 0.000
_reflns_number_gt 1432
_reflns_number_total 2864
_reflns_threshold_expression 'I > 2\s(I)'
_cod_data_source_file d0nj02013c2.cif
_cod_data_source_block shelx
_cod_depositor_comments
;
The following automatic conversions were performed:

data item '_exptl_crystal_density_meas' value 'not measured' was
changed to '?' -- the value is perceived as not measured.

Automatic conversion script
Id: cif_fix_values 7556 2019-12-06 15:28:31Z antanas 

 Adding full bibliography for 7059649--7059651.cif.

 Adding full bibliography for 7059649--7059651.cif.
;
_cod_original_cell_volume 1415.9(7)
_cod_original_sg_symbol_H-M 'P 21/n'
_cod_original_formula_sum 'C14 H12 N4 O2 S1'
_cod_database_code 7059649
_shelx_shelxl_version_number 2014/7
_shelx_space_group_comment
;
The symmetry employed for this shelxl refinement is uniquely defined
by the following loop, which should always be used as a source of
symmetry information in preference to the above space-group names.
They are only intended as comments.
;
_shelx_estimated_absorpt_t_min 0.958
_shelx_estimated_absorpt_t_max 0.991

loop_
_space_group_symop_operation_xyz
'x, y, z'
'-x+1/2, y+1/2, -z+1/2'
'-x, -y, -z'
'x-1/2, -y-1/2, z-1/2'

loop_
_atom_site_label
_atom_site_type_symbol
_atom_site_fract_x
_atom_site_fract_y
_atom_site_fract_z
_atom_site_U_iso_or_equiv
_atom_site_adp_type
_atom_site_occupancy
_atom_site_site_symmetry_order
_atom_site_calc_flag
_atom_site_refinement_flags_posn
_atom_site_refinement_flags_adp
_atom_site_refinement_flags_occupancy
_atom_site_disorder_assembly
_atom_site_disorder_group
C1 C 0.8747(4) 0.30081(10) 0.0385(7) 0.0583(9) Uani 1 1 d . . . . .
C2 C 0.7427(4) 0.28926(11) 0.0928(8) 0.0664(10) Uani 1 1 d . . . . .
H2 H 0.7021 0.2645 0.0375 0.080 Uiso 1 1 calc R U . . .
C3 C 0.6723(4) 0.31475(10) 0.2293(8) 0.0646(10) Uani 1 1 d . . . . .
H3 H 0.5834 0.3070 0.2685 0.078 Uiso 1 1 calc R U . . .
C4 C 0.7301(3) 0.35207(9) 0.3117(6) 0.0512(8) Uani 1 1 d . . . . .
C5 C 0.8646(4) 0.36251(10) 0.2544(7) 0.0588(9) Uani 1 1 d . . . . .
H5 H 0.9068 0.3871 0.3110 0.071 Uiso 1 1 calc R U . . .
C6 C 0.9360(4) 0.33701(10) 0.1153(8) 0.0642(10) Uani 1 1 d . . . . .
H6 H 1.0249 0.3444 0.0743 0.077 Uiso 1 1 calc R U . . .
C7 C 0.6487(3) 0.37945(9) 0.4518(7) 0.0508(8) Uani 1 1 d . . . . .
C8 C 0.6936(4) 0.42133(10) 0.4926(7) 0.0563(8) Uani 1 1 d D . . . .
C14 C 0.3361(4) 0.37292(11) 0.7309(7) 0.0567(9) Uani 1 1 d . . . . .
N1 N 0.9483(4) 0.27361(10) -0.1116(8) 0.0767(10) Uani 1 1 d . . . . .
N2 N 0.5375(3) 0.36420(7) 0.5274(6) 0.0550(7) Uani 1 1 d . . . . .
N3 N 0.4559(3) 0.38756(8) 0.6547(6) 0.0575(7) Uani 1 1 d . . . . .
N4 N 0.3118(4) 0.33518(10) 0.6870(8) 0.0777(11) Uani 1 1 d . . . . .
O1 O 1.0560(3) 0.28460(8) -0.1872(7) 0.1047(11) Uani 1 1 d . . . . .
O2 O 0.8957(4) 0.24074(10) -0.1617(8) 0.1141(12) Uani 1 1 d . . . . .
S1 S 0.23157(11) 0.40195(3) 0.8721(2) 0.0773(4) Uani 1 1 d . . . . .
C11 C 0.7814(5) 0.50014(14) 0.5669(14) 0.0974(15) Uani 1 1 d . . . . .
H11 H 0.8225 0.5252 0.5919 0.117 Uiso 1 1 calc R U . A 1
C13 C 0.8370(6) 0.42844(13) 0.6669(11) 0.0584(12) Uani 0.7 1 d . . P B 2
H13 H 0.9040 0.4085 0.7563 0.070 Uiso 0.7 1 calc R U P B 2
C9 C 0.5935(7) 0.44721(13) 0.3486(14) 0.0758(17) Uani 0.7 1 d . . P B 2
H9 H 0.4972 0.4398 0.2271 0.091 Uiso 0.7 1 calc R U P B 2
C12 C 0.8781(6) 0.46721(14) 0.7041(15) 0.0808(17) Uani 0.7 1 d . . P B 2
H12 H 0.9760 0.4729 0.8276 0.097 Uiso 0.7 1 calc R U P B 2
C10 C 0.6362(8) 0.48594(15) 0.3837(19) 0.111(3) Uani 0.7 1 d . . P B 2
H10 H 0.5652 0.5043 0.2803 0.133 Uiso 0.7 1 calc R U P B 2
C12A C 0.7864(12) 0.4860(3) 0.807(2) 0.043(2) Uani 0.3 1 d . . P B 1
H12A H 0.8148 0.4998 0.9849 0.051 Uiso 0.3 1 calc R U P B 1
C13A C 0.7441(11) 0.4465(3) 0.780(2) 0.042(2) Uani 0.3 1 d D . P B 1
H13A H 0.7466 0.4338 0.9550 0.051 Uiso 0.3 1 calc R U P B 1
C10A C 0.7389(14) 0.4913(3) 0.304(3) 0.048(3) Uani 0.3 1 d . . P B 1
H10A H 0.7357 0.5086 0.1505 0.058 Uiso 0.3 1 calc R U P B 1
C9A C 0.6960(12) 0.4524(3) 0.262(2) 0.045(2) Uani 0.3 1 d . . P B 1
H9A H 0.6641 0.4440 0.0657 0.053 Uiso 0.3 1 calc R U P B 1
H1N H 0.360(4) 0.3239(9) 0.592(7) 0.053 Uiso 1 1 d . U . . .
H2N H 0.247(4) 0.3248(9) 0.742(7) 0.053 Uiso 1 1 d . U . . .
H3N H 0.464(3) 0.4129(8) 0.670(7) 0.053 Uiso 1 1 d . U . . .

loop_
_atom_site_aniso_label
_atom_site_aniso_U_11
_atom_site_aniso_U_22
_atom_site_aniso_U_33
_atom_site_aniso_U_23
_atom_site_aniso_U_13
_atom_site_aniso_U_12
C1 0.053(2) 0.069(2) 0.065(2) 0.0175(19) 0.0367(18) 0.0103(18)
C2 0.059(2) 0.076(2) 0.076(3) 0.0011(19) 0.038(2) -0.0052(17)
C3 0.054(2) 0.077(2) 0.077(3) 0.000(2) 0.040(2) -0.0100(18)
C4 0.0437(18) 0.071(2) 0.0442(19) 0.0153(16) 0.0217(15) 0.0035(16)
C5 0.0485(19) 0.069(2) 0.067(2) 0.0190(17) 0.0295(18) 0.0026(16)
C6 0.046(2) 0.081(2) 0.078(3) 0.026(2) 0.037(2) 0.0064(18)
C7 0.0408(17) 0.066(2) 0.0469(19) 0.0143(16) 0.0159(15) 0.0007(15)
C8 0.0418(19) 0.072(2) 0.056(2) 0.0069(18) 0.0163(17) 0.0040(17)
C14 0.0447(19) 0.078(2) 0.052(2) 0.0077(18) 0.0216(16) 0.0051(17)
N1 0.068(2) 0.085(2) 0.095(2) 0.018(2) 0.051(2) 0.0179(18)
N2 0.0492(16) 0.0685(16) 0.0559(17) 0.0153(13) 0.0288(14) 0.0107(13)
N3 0.0474(16) 0.0692(17) 0.0635(18) 0.0024(15) 0.0285(15) 0.0036(14)
N4 0.070(2) 0.078(2) 0.112(3) 0.008(2) 0.067(2) 0.0019(17)
O1 0.091(2) 0.1019(19) 0.160(3) 0.0112(19) 0.095(2) 0.0104(16)
O2 0.112(2) 0.088(2) 0.179(3) -0.013(2) 0.099(3) 0.0002(19)
S1 0.0639(6) 0.0983(8) 0.0813(7) -0.0181(6) 0.0396(5) 0.0045(5)
C11 0.066(3) 0.084(3) 0.131(5) 0.000(3) 0.015(3) -0.011(2)
C13 0.049(3) 0.046(3) 0.073(3) -0.008(3) 0.010(3) -0.005(2)
C9 0.059(3) 0.038(3) 0.112(5) 0.003(3) -0.001(4) -0.007(3)
C12 0.052(3) 0.062(3) 0.110(5) -0.014(3) -0.002(3) -0.016(3)
C10 0.073(4) 0.045(3) 0.178(8) 0.011(4) -0.013(5) 0.008(3)
C12A 0.057(7) 0.033(5) 0.043(6) -0.022(5) 0.022(5) -0.012(5)
C13A 0.049(6) 0.044(6) 0.037(6) 0.008(4) 0.018(5) 0.000(5)
C10A 0.050(7) 0.031(6) 0.063(8) 0.002(5) 0.015(6) -0.016(5)
C9A 0.057(7) 0.043(6) 0.037(6) 0.004(4) 0.019(5) -0.012(5)

loop_
_atom_type_symbol
_atom_type_description
_atom_type_scat_dispersion_real
_atom_type_scat_dispersion_imag
_atom_type_scat_source
C C 0.0033 0.0016 'International Tables Vol C Tables 4.2.6.8 and 6.1.1.4'
H H 0.0000 0.0000 'International Tables Vol C Tables 4.2.6.8 and 6.1.1.4'
N N 0.0061 0.0033 'International Tables Vol C Tables 4.2.6.8 and 6.1.1.4'
O O 0.0106 0.0060 'International Tables Vol C Tables 4.2.6.8 and 6.1.1.4'
S S 0.1246 0.1234 'International Tables Vol C Tables 4.2.6.8 and 6.1.1.4'

loop_
_geom_angle_atom_site_label_1
_geom_angle_atom_site_label_2
_geom_angle_atom_site_label_3
_geom_angle
_geom_angle_site_symmetry_1
_geom_angle_site_symmetry_3
_geom_angle_publ_flag
C6 C1 C2 121.9(3) . . ?
C6 C1 N1 119.7(3) . . ?
C2 C1 N1 118.4(3) . . ?
C3 C2 C1 118.7(3) . . ?
C3 C2 H2 120.6 . . ?
C1 C2 H2 120.7 . . ?
C2 C3 C4 121.7(3) . . ?
C2 C3 H3 119.2 . . ?
C4 C3 H3 119.2 . . ?
C5 C4 C3 117.8(3) . . ?
C5 C4 C7 121.8(3) . . ?
C3 C4 C7 120.4(3) . . ?
C6 C5 C4 120.9(3) . . ?
C6 C5 H5 119.5 . . ?
C4 C5 H5 119.5 . . ?
C1 C6 C5 119.0(3) . . ?
C1 C6 H6 120.5 . . ?
C5 C6 H6 120.5 . . ?
N2 C7 C4 114.9(3) . . ?
N2 C7 C8 124.4(3) . . ?
C4 C7 C8 120.7(2) . . ?
C9 C8 C13 126.6(4) . . ?
C9 C8 C7 117.6(3) . . ?
C13 C8 C7 115.7(3) . . ?
C7 C8 C9A 129.9(5) . . ?
C7 C8 C13A 130.0(4) . . ?
C9A C8 C13A 100.0(5) . . ?
N4 C14 N3 115.6(3) . . ?
N4 C14 S1 124.1(2) . . ?
N3 C14 S1 120.3(3) . . ?
O1 N1 O2 122.7(3) . . ?
O1 N1 C1 119.3(3) . . ?
O2 N1 C1 118.0(3) . . ?
C7 N2 N3 118.5(3) . . ?
C14 N3 N2 120.4(3) . . ?
C14 N3 H3N 114(2) . . ?
N2 N3 H3N 125(2) . . ?
C14 N4 H1N 117(2) . . ?
C14 N4 H2N 119(2) . . ?
H1N N4 H2N 123(3) . . ?
C12A C11 C10A 139.3(8) . . ?
C10 C11 C12 109.5(4) . . ?
C12A C11 H11 110.4 . . ?
C10A C11 H11 110.4 . . ?
C8 C13 C12 115.6(4) . . ?
C8 C13 H13 122.2 . . ?
C12 C13 H13 122.2 . . ?
C8 C9 C10 117.4(5) . . ?
C8 C9 H9 121.3 . . ?
C10 C9 H9 121.3 . . ?
C13 C12 C11 125.7(5) . . ?
C13 C12 H12 117.2 . . ?
C11 C12 H12 117.2 . . ?
C9 C10 C11 125.2(5) . . ?
C9 C10 H10 117.4 . . ?
C11 C10 H10 117.4 . . ?
C11 C12A C13A 111.5(8) . . ?
C11 C12A H12A 124.3 . . ?
C13A C12A H12A 124.3 . . ?
C12A C13A C8 127.8(8) . . ?
C12A C13A H13A 116.1 . . ?
C8 C13A H13A 116.1 . . ?
C11 C10A C9A 111.8(9) . . ?
C11 C10A H10A 124.1 . . ?
C9A C10A H10A 124.1 . . ?
C10A C9A C8 129.2(9) . . ?
C10A C9A H9A 115.4 . . ?
C8 C9A H9A 115.4 . . ?

loop_
_geom_bond_atom_site_label_1
_geom_bond_atom_site_label_2
_geom_bond_distance
_geom_bond_site_symmetry_2
_geom_bond_publ_flag
C1 C6 1.363(4) . ?
C1 C2 1.373(4) . ?
C1 N1 1.457(4) . ?
C2 C3 1.361(4) . ?
C2 H2 0.9300 . ?
C3 C4 1.392(4) . ?
C3 H3 0.9300 . ?
C4 C5 1.391(4) . ?
C4 C7 1.477(4) . ?
C5 C6 1.375(4) . ?
C5 H5 0.9300 . ?
C6 H6 0.9300 . ?
C7 N2 1.292(3) . ?
C7 C8 1.487(4) . ?
C8 C9 1.307(6) . ?
C8 C13 1.344(5) . ?
C8 C9A 1.529(9) . ?
C8 C13A 1.555(9) . ?
C14 N4 1.316(5) . ?
C14 N3 1.356(4) . ?
C14 S1 1.658(3) . ?
N1 O1 1.211(3) . ?
N1 O2 1.218(4) . ?
N2 N3 1.357(3) . ?
N3 H3N 0.87(3) . ?
N4 H1N 0.82(3) . ?
N4 H2N 0.80(3) . ?
C11 C12A 1.222(11) . ?
C11 C10A 1.222(12) . ?
C11 C10 1.434(7) . ?
C11 C12 1.458(7) . ?
C11 H11 0.9300 . ?
C13 C12 1.376(6) . ?
C13 H13 0.9300 . ?
C9 C10 1.378(7) . ?
C9 H9 0.9300 . ?
C12 H12 0.9300 . ?
C10 H10 0.9300 . ?
C12A C13A 1.404(12) . ?
C12A H12A 0.9300 . ?
C13A H13A 0.9300 . ?
C10A C9A 1.386(14) . ?
C10A H10A 0.9300 . ?
C9A H9A 0.9300 . ?
